data_8107695
loop_
_publ_author_name
'Yang, Yu'
'Liu, Huanru'
'Wang, Yuhang'
'Meng, Xianggao'

_publ_section_title
;
 The crystal structure of
 (bis(benzimidazol-2-yl-methyl)amine-\k3N,N&#x2032;,N&#x2033;
 )-(dihydrogen L-malate-\k2O,O &#x2032;)copper(II) perchlorate dihydrate,
 CuC20H24ClN5O12
;
_journal_issue 6
_journal_name_full 'Zeitschrift f\"ur Kristallographie - New Crystal Structures'
_journal_page_first 1177
_journal_page_last 1179
_journal_paper_doi 10.1515/ncrs-2023-0384
_journal_volume 238
_journal_year 2023
_chemical_absolute_configuration ad
_chemical_formula_moiety 'C20 H20 Cu N5 O6, Cl O4, 2(H2 O)'
_chemical_formula_sum 'C20 H24 Cl Cu N5 O12'
_chemical_formula_weight 625.43
_space_group_crystal_system monoclinic
_space_group_IT_number 4
_space_group_name_Hall 'P 2yb'
_space_group_name_H-M_alt 'P 1 21 1'
_atom_sites_solution_hydrogens mixed
_audit_creation_method SHELXL-2018/3
_cell_angle_alpha 90
_cell_angle_beta 103.373(2)
_cell_angle_gamma 90
_cell_formula_units_Z 2
_cell_length_a 7.4467(4)
_cell_length_b 17.3823(9)
_cell_length_c 9.6974(5)
_cell_measurement_reflns_used 9929
_cell_measurement_temperature 100(2)
_cell_measurement_theta_max 71.97
_cell_measurement_theta_min 4.64
_cell_volume 1221.20(11)
_computing_cell_refinement 'SAINT v7.68A (Bruker, 2003) [1]'
_computing_data_collection 'Bruker Photon III'
_computing_data_reduction 'SAINT v7.68A (Bruker, 2003)'
_computing_molecular_graphics 'Diamond (Brandenburg, 2006)[4]'
_computing_publication_material 'Olex2 (Dolomanov et al., 2009)[6]'
_computing_structure_refinement 'ShelXL (Sheldrick, 2015) [2-3]'
_computing_structure_solution 'ShelXS (Sheldrick, 2015) [2-3]'
_diffrn_ambient_temperature 100(2)
_diffrn_measured_fraction_theta_full 0.998
_diffrn_measured_fraction_theta_max 0.998
_diffrn_measurement_device_type 'Bruker Photon III'
_diffrn_measurement_method '\f and \w scans'
_diffrn_radiation_type GaK\a
_diffrn_radiation_wavelength 1.34139
_diffrn_reflns_av_R_equivalents 0.0989
_diffrn_reflns_av_unetI/netI 0.0721
_diffrn_reflns_Laue_measured_fraction_full 0.998
_diffrn_reflns_Laue_measured_fraction_max 0.998
_diffrn_reflns_limit_h_max 9
_diffrn_reflns_limit_h_min -9
_diffrn_reflns_limit_k_max 21
_diffrn_reflns_limit_k_min -21
_diffrn_reflns_limit_l_max 11
_diffrn_reflns_limit_l_min -11
_diffrn_reflns_number 25044
_diffrn_reflns_point_group_measured_fraction_full 0.994
_diffrn_reflns_point_group_measured_fraction_max 0.995
_diffrn_reflns_theta_full 53.594
_diffrn_reflns_theta_max 54.871
_diffrn_reflns_theta_min 4.640
_exptl_absorpt_coefficient_mu 5.936
_exptl_absorpt_correction_T_max 0.860
_exptl_absorpt_correction_T_min 0.785
_exptl_absorpt_correction_type multi-scan
_exptl_absorpt_process_details 'Sadabs, Sheldrick,2008 [5]'
_exptl_crystal_colour blue
_exptl_crystal_density_diffrn 1.701
_exptl_crystal_description block
_exptl_crystal_F_000 642
_exptl_crystal_size_max 0.160
_exptl_crystal_size_mid 0.120
_exptl_crystal_size_min 0.100
_refine_diff_density_max 0.445
_refine_diff_density_min -0.494
_refine_diff_density_rms 0.090
_refine_ls_abs_structure_details
; 
 Flack x determined using 1462 quotients [(I+)-(I-)]/[(I+)+(I-)] 
 (Parsons, Flack and Wagner, Acta Cryst. B69 (2013) 249-259). 
;
_refine_ls_abs_structure_Flack -0.030(5)
_refine_ls_extinction_coef .
_refine_ls_extinction_method none
_refine_ls_goodness_of_fit_ref 1.107
_refine_ls_hydrogen_treatment mixed
_refine_ls_matrix_type full
_refine_ls_number_parameters 373
_refine_ls_number_reflns 4607
_refine_ls_number_restraints 16
_refine_ls_restrained_S_all 1.117
_refine_ls_R_factor_all 0.0740
_refine_ls_R_factor_gt 0.0642
_refine_ls_shift/su_max 0.000
_refine_ls_shift/su_mean 0.000
_refine_ls_structure_factor_coef Fsqd
_refine_ls_weighting_details 'w=1/[\s^2^(Fo^2^)+(0.1116P)^2^] where P=(Fo^2^+2Fc^2^)/3'
_refine_ls_weighting_scheme calc
_refine_ls_wR_factor_gt 0.1681
_refine_ls_wR_factor_ref 0.1757
_reflns_Friedel_coverage 0.925
_reflns_Friedel_fraction_full 0.991
_reflns_Friedel_fraction_max 0.991
_reflns_number_gt 3932
_reflns_number_total 4607
_reflns_threshold_expression 'I > 2\s(I)'
_cod_data_source_file suppl_j_ncrs-2023-0384_suppl_001.cif
_cod_data_source_block 2
_cod_original_sg_symbol_H-M 'P 21'
_cod_database_code 8107695
_shelx_shelxl_version_number 2018/3
_shelx_space_group_comment
; 
The symmetry employed for this shelxl refinement is uniquely defined 
by the following loop, which should always be used as a source of 
symmetry information in preference to the above space-group names. 
They are only intended as comments. 
;
_shelx_estimated_absorpt_t_min 0.450
_shelx_estimated_absorpt_t_max 0.588
_exptl_absorpt_special_details 'Sadabs, Sheldrick,2008 [5]'

loop_
_space_group_symop_operation_xyz
'x, y, z'
'-x, y+1/2, -z'

loop_
_atom_site_label
_atom_site_type_symbol
_atom_site_fract_x
_atom_site_fract_y
_atom_site_fract_z
_atom_site_U_iso_or_equiv
_atom_site_adp_type
_atom_site_occupancy
_atom_site_site_symmetry_order
_atom_site_calc_flag
_atom_site_refinement_flags_posn
_atom_site_refinement_flags_adp
_atom_site_refinement_flags_occupancy
_atom_site_disorder_assembly
_atom_site_disorder_group
C1 C 0.6343(13) 0.3976(5) 0.8240(9) 0.0458(19) Uani 1 1 d . . . . .
H1A H 0.536673 0.402955 0.877406 0.055 Uiso 1 1 calc R U . . .
H1B H 0.745638 0.375556 0.887761 0.055 Uiso 1 1 calc R U . . .
C2 C 0.6775(11) 0.4737(5) 0.7694(9) 0.0407(18) Uani 1 1 d . . . . .
C3 C 0.7466(11) 0.5585(5) 0.6256(9) 0.0429(19) Uani 1 1 d . . . . .
C4 C 0.7391(11) 0.5968(5) 0.7502(10) 0.045(2) Uani 1 1 d . . . . .
C5 C 0.7714(13) 0.6748(6) 0.7690(12) 0.055(2) Uani 1 1 d . . . . .
H5 H 0.765751 0.700269 0.854549 0.066 Uiso 1 1 calc R U . . .
C6 C 0.8128(13) 0.7138(6) 0.6549(12) 0.059(3) Uani 1 1 d . . . . .
H6 H 0.834786 0.767640 0.661520 0.070 Uiso 1 1 calc R U . . .
C7 C 0.8227(13) 0.6746(6) 0.5299(12) 0.055(2) Uani 1 1 d . . . . .
H7 H 0.853594 0.702884 0.454745 0.066 Uiso 1 1 calc R U . . .
C8 C 0.7896(12) 0.5978(5) 0.5125(10) 0.047(2) Uani 1 1 d . . . . .
H8 H 0.795624 0.572243 0.427064 0.057 Uiso 1 1 calc R U . . .
C9 C 0.6120(14) 0.2649(5) 0.7188(9) 0.050(2) Uani 1 1 d . . . . .
H9B H 0.507455 0.237811 0.744546 0.060 Uiso 1 1 calc R U . . .
H9A H 0.723289 0.257576 0.796307 0.060 Uiso 1 1 calc R U . . .
C10 C 0.6444(12) 0.2333(5) 0.5830(9) 0.0403(18) Uani 1 1 d . . . . .
C11 C 0.6884(11) 0.2283(5) 0.3705(8) 0.0405(18) Uani 1 1 d . . . . .
C12 C 0.6975(12) 0.1532(5) 0.4223(9) 0.0432(18) Uani 1 1 d . . . . .
C13 C 0.7313(13) 0.0896(5) 0.3468(10) 0.049(2) Uani 1 1 d . . . . .
H13 H 0.738172 0.038900 0.384037 0.059 Uiso 1 1 calc R U . . .
C14 C 0.7544(13) 0.1060(6) 0.2121(10) 0.052(2) Uani 1 1 d . . . . .
H14 H 0.781257 0.064796 0.155650 0.062 Uiso 1 1 calc R U . . .
C15 C 0.7404(14) 0.1787(6) 0.1569(10) 0.054(2) Uani 1 1 d . . . . .
H15 H 0.754667 0.185910 0.062876 0.065 Uiso 1 1 calc R U . . .
C16 C 0.7063(13) 0.2417(6) 0.2324(9) 0.048(2) Uani 1 1 d . . . . .
H16 H 0.695453 0.291871 0.192646 0.058 Uiso 1 1 calc R U . . .
C17 C 0.6145(12) 0.4388(5) 0.2397(8) 0.0386(17) Uani 1 1 d . . . . .
C18 C 0.4088(10) 0.4368(5) 0.2403(8) 0.0367(16) Uani 1 1 d . . . . .
H18 H 0.352877 0.388333 0.193599 0.044 Uiso 1 1 calc R U . . .
C19 C 0.3103(11) 0.5060(5) 0.1594(8) 0.0388(17) Uani 1 1 d . . . . .
H19 H 0.312744 0.500843 0.057115 0.047 Uiso 1 1 calc R U . . .
C20 C 0.1093(12) 0.5117(5) 0.1709(9) 0.0432(19) Uani 1 1 d . . . . .
Cu1 Cu 0.65223(15) 0.38791(7) 0.52418(11) 0.0379(3) Uani 1 1 d . . . . .
N1 N 0.5700(12) 0.3473(4) 0.6979(7) 0.0505(18) Uani 1 1 d . . . . .
H1 H 0.432310 0.351136 0.673812 0.061 Uiso 1 1 calc R U . . .
N2 N 0.7072(10) 0.4811(4) 0.6400(7) 0.0411(15) Uani 1 1 d . . . . .
N3 N 0.6977(9) 0.5407(4) 0.8394(8) 0.0434(16) Uani 1 1 d . . . . .
H3 H 0.686548 0.547896 0.926919 0.052 Uiso 1 1 calc R U . . .
N4 N 0.6545(9) 0.2787(4) 0.4771(7) 0.0391(14) Uani 1 1 d . . . . .
N5 N 0.6680(10) 0.1591(4) 0.5585(8) 0.0443(16) Uani 1 1 d . . . . .
H5A H 0.665389 0.120872 0.617484 0.053 Uiso 1 1 calc R U . . .
O1 O 0.7324(7) 0.4245(3) 0.3569(6) 0.0396(12) Uani 1 1 d . . . . .
O2 O 0.6586(9) 0.4545(3) 0.1274(6) 0.0439(13) Uani 1 1 d . . . . .
O3 O 0.3936(7) 0.4373(4) 0.3837(6) 0.0453(14) Uani 1 1 d D . . . .
H3A H 0.279(5) 0.429(7) 0.385(12) 0.068 Uiso 1 1 d D U . . .
O4 O 0.3975(9) 0.5756(3) 0.2117(6) 0.0440(13) Uani 1 1 d . . . . .
H4 H 0.497117 0.579858 0.185692 0.066 Uiso 1 1 calc R U . . .
O5 O 0.0426(9) 0.5700(4) 0.2072(9) 0.0608(18) Uani 1 1 d . . . . .
O6 O 0.0183(9) 0.4470(4) 0.1397(7) 0.0491(14) Uani 1 1 d . . . . .
H6A H 0.019407 0.433993 0.056518 0.074 Uiso 1 1 calc R U . . .
Cl1 Cl 0.1526(5) 0.3263(2) 0.8571(4) 0.0460(8) Uani 0.867(10) 1 d D . P A 1
O7 O 0.0261(13) 0.3024(6) 0.9402(11) 0.079(3) Uani 0.867(10) 1 d D . P A 1
O8 O 0.1815(14) 0.4066(4) 0.8631(9) 0.068(3) Uani 0.867(10) 1 d D . P A 1
O9 O 0.3253(11) 0.2911(5) 0.9247(13) 0.076(3) Uani 0.867(10) 1 d D . P A 1
O10 O 0.091(3) 0.3002(8) 0.7186(10) 0.138(7) Uani 0.867(10) 1 d D . P A 1
Cl1A Cl 0.150(4) 0.3403(14) 0.819(3) 0.0460(8) Uani 0.133(10) 1 d D . P A 2
O7A O 0.098(8) 0.356(3) 0.951(4) 0.079(3) Uani 0.133(10) 1 d D . P A 2
O8A O 0.224(7) 0.4098(18) 0.770(5) 0.068(3) Uani 0.133(10) 1 d D . P A 2
O9A O 0.288(7) 0.280(2) 0.833(7) 0.076(3) Uani 0.133(10) 1 d D . P A 2
O10A O -0.013(7) 0.319(4) 0.712(6) 0.138(7) Uani 0.133(10) 1 d D . P A 2
O1W O 0.0989(9) 0.3964(5) 0.4683(8) 0.0634(18) Uani 1 1 d . . . . .
H1WA H 0.112523 0.375842 0.551277 0.095 Uiso 1 1 d R U . . .
H1WB H -0.011267 0.407532 0.419137 0.095 Uiso 1 1 d R U . . .
O2W O 0.6867(9) 0.6229(4) 0.1044(7) 0.0492(14) Uani 1 1 d . . . . .
H2WA H 0.671867 0.669088 0.069096 0.074 Uiso 1 1 d R U . . .
H2WB H 0.803817 0.614028 0.137396 0.074 Uiso 1 1 d R U . . .

loop_
_atom_site_aniso_label
_atom_site_aniso_U_11
_atom_site_aniso_U_22
_atom_site_aniso_U_33
_atom_site_aniso_U_23
_atom_site_aniso_U_13
_atom_site_aniso_U_12
C1 0.057(4) 0.047(5) 0.036(4) -0.003(4) 0.016(3) -0.002(4)
C2 0.038(4) 0.048(5) 0.037(4) -0.002(4) 0.010(3) 0.004(3)
C3 0.037(4) 0.046(5) 0.043(4) 0.002(4) 0.005(3) -0.001(4)
C4 0.035(4) 0.047(5) 0.055(5) -0.008(4) 0.011(4) 0.001(3)
C5 0.048(5) 0.048(5) 0.070(6) -0.001(5) 0.016(5) 0.005(4)
C6 0.051(5) 0.040(5) 0.080(7) 0.001(5) 0.006(5) -0.004(4)
C7 0.052(5) 0.049(5) 0.062(6) 0.014(4) 0.007(4) -0.002(4)
C8 0.043(4) 0.049(5) 0.047(5) 0.005(4) 0.005(4) -0.003(4)
C9 0.073(6) 0.045(5) 0.038(4) 0.004(4) 0.028(4) -0.001(4)
C10 0.045(4) 0.042(4) 0.034(4) 0.005(3) 0.008(3) -0.005(4)
C11 0.045(4) 0.046(5) 0.031(4) -0.006(3) 0.010(3) 0.001(4)
C12 0.046(4) 0.041(5) 0.044(5) -0.006(4) 0.012(4) -0.004(4)
C13 0.049(5) 0.043(5) 0.051(5) -0.006(4) 0.004(4) -0.001(4)
C14 0.054(5) 0.047(5) 0.053(5) -0.018(4) 0.009(4) -0.002(4)
C15 0.056(5) 0.063(6) 0.044(5) -0.009(4) 0.015(4) 0.000(4)
C16 0.063(5) 0.045(5) 0.039(4) -0.006(4) 0.015(4) -0.004(4)
C17 0.047(4) 0.035(4) 0.038(4) 0.000(3) 0.017(3) 0.005(3)
C18 0.039(4) 0.036(4) 0.037(4) -0.003(3) 0.012(3) -0.002(3)
C19 0.047(4) 0.038(4) 0.034(4) 0.000(3) 0.015(3) 0.002(3)
C20 0.050(5) 0.042(5) 0.040(4) 0.001(4) 0.015(4) 0.004(4)
Cu1 0.0460(6) 0.0376(6) 0.0315(6) 0.0011(5) 0.0118(4) -0.0006(5)
N1 0.073(5) 0.048(4) 0.032(4) -0.003(3) 0.016(3) -0.005(4)
N2 0.043(4) 0.041(4) 0.038(3) 0.000(3) 0.007(3) -0.002(3)
N3 0.043(4) 0.047(4) 0.041(4) -0.005(3) 0.012(3) 0.002(3)
N4 0.048(4) 0.039(4) 0.031(3) 0.003(3) 0.012(3) 0.000(3)
N5 0.056(4) 0.042(4) 0.038(3) 0.004(3) 0.015(3) -0.002(3)
O1 0.041(3) 0.044(3) 0.035(3) 0.000(2) 0.012(2) 0.002(2)
O2 0.056(3) 0.042(3) 0.038(3) -0.002(2) 0.020(3) 0.000(3)
O3 0.037(3) 0.064(4) 0.037(3) 0.007(3) 0.012(2) 0.002(3)
O4 0.058(4) 0.035(3) 0.045(3) -0.004(2) 0.023(3) -0.002(3)
O5 0.044(3) 0.048(4) 0.089(5) -0.021(3) 0.014(3) 0.005(3)
O6 0.052(3) 0.046(3) 0.054(4) -0.007(3) 0.021(3) -0.004(3)
Cl1 0.0552(12) 0.0415(17) 0.044(2) -0.0026(12) 0.0178(14) -0.0029(12)
O7 0.071(6) 0.076(6) 0.106(7) 0.006(6) 0.050(5) -0.003(5)
O8 0.103(7) 0.042(4) 0.058(5) -0.004(4) 0.017(5) 0.001(4)
O9 0.050(4) 0.063(6) 0.114(8) 0.016(6) 0.018(5) 0.001(4)
O10 0.26(2) 0.090(9) 0.044(5) -0.024(5) 0.001(9) -0.038(11)
Cl1A 0.0552(12) 0.0415(17) 0.044(2) -0.0026(12) 0.0178(14) -0.0029(12)
O7A 0.071(6) 0.076(6) 0.106(7) 0.006(6) 0.050(5) -0.003(5)
O8A 0.103(7) 0.042(4) 0.058(5) -0.004(4) 0.017(5) 0.001(4)
O9A 0.050(4) 0.063(6) 0.114(8) 0.016(6) 0.018(5) 0.001(4)
O10A 0.26(2) 0.090(9) 0.044(5) -0.024(5) 0.001(9) -0.038(11)
O1W 0.048(3) 0.083(5) 0.062(4) 0.020(4) 0.018(3) 0.006(4)
O2W 0.051(3) 0.041(3) 0.057(4) 0.000(3) 0.015(3) 0.000(3)

loop_
_atom_type_symbol
_atom_type_description
_atom_type_scat_dispersion_real
_atom_type_scat_dispersion_imag
_atom_type_scat_source
C C 0.0137 0.0067 'International Tables Vol C Tables 4.2.6.8 and 6.1.1.4'
H H 0.0000 0.0000 'International Tables Vol C Tables 4.2.6.8 and 6.1.1.4'
Cl Cl 0.3281 0.5435 'International Tables Vol C Tables 4.2.6.8 and 6.1.1.4'
Cu Cu -2.7974 3.6876 'International Tables Vol C Tables 4.2.6.8 and 6.1.1.4'
N N 0.0241 0.0134 'International Tables Vol C Tables 4.2.6.8 and 6.1.1.4'
O O 0.0389 0.0241 'International Tables Vol C Tables 4.2.6.8 and 6.1.1.4'

loop_
_geom_angle_atom_site_label_1
_geom_angle_atom_site_label_2
_geom_angle_atom_site_label_3
_geom_angle
_geom_angle_site_symmetry_1
_geom_angle_site_symmetry_3
C2 C1 N1 106.6(7) . .
C2 C1 H1A 110.4 . .
N1 C1 H1A 110.4 . .
C2 C1 H1B 110.4 . .
N1 C1 H1B 110.4 . .
H1A C1 H1B 108.6 . .
N2 C2 N3 111.8(8) . .
N2 C2 C1 121.2(7) . .
N3 C2 C1 127.0(7) . .
N2 C3 C8 130.3(8) . .
N2 C3 C4 108.9(8) . .
C8 C3 C4 120.8(8) . .
C5 C4 N3 131.7(9) . .
C5 C4 C3 122.9(9) . .
N3 C4 C3 105.4(7) . .
C4 C5 C6 115.9(10) . .
C4 C5 H5 122.0 . .
C6 C5 H5 122.0 . .
C5 C6 C7 121.0(9) . .
C5 C6 H6 119.5 . .
C7 C6 H6 119.5 . .
C8 C7 C6 122.5(9) . .
C8 C7 H7 118.8 . .
C6 C7 H7 118.8 . .
C7 C8 C3 116.9(9) . .
C7 C8 H8 121.6 . .
C3 C8 H8 121.6 . .
N1 C9 C10 108.0(7) . .
N1 C9 H9B 110.1 . .
C10 C9 H9B 110.1 . .
N1 C9 H9A 110.1 . .
C10 C9 H9A 110.1 . .
H9B C9 H9A 108.4 . .
N4 C10 N5 114.1(8) . .
N4 C10 C9 121.3(8) . .
N5 C10 C9 124.6(7) . .
C12 C11 C16 119.6(8) . .
C12 C11 N4 108.5(7) . .
C16 C11 N4 131.9(8) . .
C13 C12 N5 130.6(8) . .
C13 C12 C11 123.9(8) . .
N5 C12 C11 105.5(7) . .
C12 C13 C14 114.5(9) . .
C12 C13 H13 122.8 . .
C14 C13 H13 122.8 . .
C15 C14 C13 122.9(8) . .
C15 C14 H14 118.5 . .
C13 C14 H14 118.5 . .
C14 C15 C16 122.3(9) . .
C14 C15 H15 118.8 . .
C16 C15 H15 118.8 . .
C15 C16 C11 116.7(9) . .
C15 C16 H16 121.6 . .
C11 C16 H16 121.6 . .
O2 C17 O1 123.6(8) . .
O2 C17 C18 118.5(7) . .
O1 C17 C18 117.9(7) . .
O3 C18 C19 111.1(6) . .
O3 C18 C17 108.0(6) . .
C19 C18 C17 109.9(6) . .
O3 C18 H18 109.3 . .
C19 C18 H18 109.3 . .
C17 C18 H18 109.3 . .
O4 C19 C20 107.2(7) . .
O4 C19 C18 111.3(7) . .
C20 C19 C18 112.0(7) . .
O4 C19 H19 108.7 . .
C20 C19 H19 108.7 . .
C18 C19 H19 108.7 . .
O5 C20 O6 123.9(8) . .
O5 C20 C19 123.2(8) . .
O6 C20 C19 113.0(7) . .
N4 Cu1 N2 157.7(3) . .
N4 Cu1 O1 95.8(3) . .
N2 Cu1 O1 98.2(3) . .
N4 Cu1 N1 83.0(3) . .
N2 Cu1 N1 82.9(3) . .
O1 Cu1 N1 178.8(3) . .
N4 Cu1 O3 106.3(3) . .
N2 Cu1 O3 93.9(3) . .
O1 Cu1 O3 76.0(2) . .
N1 Cu1 O3 104.6(3) . .
C9 N1 C1 116.2(7) . .
C9 N1 Cu1 110.8(5) . .
C1 N1 Cu1 111.9(6) . .
C9 N1 H1 105.7 . .
C1 N1 H1 105.7 . .
Cu1 N1 H1 105.7 . .
C2 N2 C3 105.8(7) . .
C2 N2 Cu1 113.8(6) . .
C3 N2 Cu1 139.7(6) . .
C2 N3 C4 108.1(7) . .
C2 N3 H3 126.0 . .
C4 N3 H3 126.0 . .
C10 N4 C11 104.6(7) . .
C10 N4 Cu1 113.3(6) . .
C11 N4 Cu1 141.4(6) . .
C10 N5 C12 107.3(7) . .
C10 N5 H5A 126.3 . .
C12 N5 H5A 126.3 . .
C17 O1 Cu1 121.1(5) . .
C18 O3 Cu1 109.8(4) . .
C18 O3 H3A 108(8) . .
Cu1 O3 H3A 129(8) . .
C19 O4 H4 109.5 . .
C20 O6 H6A 109.5 . .
O10 Cl1 O8 112.0(8) . .
O10 Cl1 O7 109.5(10) . .
O8 Cl1 O7 112.1(6) . .
O10 Cl1 O9 111.3(10) . .
O8 Cl1 O9 106.9(6) . .
O7 Cl1 O9 104.8(6) . .
O9A Cl1A O7A 112.5(19) . .
O9A Cl1A O8A 108.4(18) . .
O7A Cl1A O8A 109.6(19) . .
O9A Cl1A O10A 110(2) . .
O7A Cl1A O10A 109.0(19) . .
O8A Cl1A O10A 107.5(19) . .
H1WA O1W H1WB 119.6 . .
H2WA O2W H2WB 109.5 . .

loop_
_geom_bond_atom_site_label_1
_geom_bond_atom_site_label_2
_geom_bond_distance
_geom_bond_site_symmetry_2
C1 C2 1.487(12) .
C1 N1 1.489(11) .
C1 H1A 0.9900 .
C1 H1B 0.9900 .
C2 N2 1.330(11) .
C2 N3 1.339(11) .
C3 N2 1.391(11) .
C3 C8 1.391(13) .
C3 C4 1.393(12) .
C4 C5 1.382(13) .
C4 N3 1.385(12) .
C5 C6 1.391(15) .
C5 H5 0.9500 .
C6 C7 1.407(15) .
C6 H6 0.9500 .
C7 C8 1.361(13) .
C7 H7 0.9500 .
C8 H8 0.9500 .
C9 N1 1.470(12) .
C9 C10 1.496(12) .
C9 H9B 0.9900 .
C9 H9A 0.9900 .
C10 N4 1.311(11) .
C10 N5 1.331(12) .
C11 C12 1.394(12) .
C11 C16 1.396(11) .
C11 N4 1.421(11) .
C12 C13 1.380(12) .
C12 N5 1.392(11) .
C13 C14 1.385(14) .
C13 H13 0.9500 .
C14 C15 1.368(15) .
C14 H14 0.9500 .
C15 C16 1.373(13) .
C15 H15 0.9500 .
C16 H16 0.9500 .
C17 O2 1.238(10) .
C17 O1 1.289(10) .
C17 C18 1.534(11) .
C18 O3 1.421(9) .
C18 C19 1.529(11) .
C18 H18 1.0000 .
C19 O4 1.410(10) .
C19 C20 1.529(11) .
C19 H19 1.0000 .
C20 O5 1.215(11) .
C20 O6 1.312(11) .
Cu1 N4 1.954(7) .
Cu1 N2 1.959(7) .
Cu1 O1 1.960(5) .
Cu1 N1 2.046(7) .
Cu1 O3 2.256(6) .
N1 H1 1.0000 .
N3 H3 0.8800 .
N5 H5A 0.8800 .
O3 H3A 0.868(15) .
O4 H4 0.8400 .
O6 H6A 0.8400 .
Cl1 O10 1.392(9) .
Cl1 O8 1.412(8) .
Cl1 O7 1.435(8) .
Cl1 O9 1.439(8) .
Cl1A O9A 1.446(14) .
Cl1A O7A 1.449(14) .
Cl1A O8A 1.451(14) .
Cl1A O10A 1.454(14) .
O1W H1WA 0.8650 .
O1W H1WB 0.8700 .
O2W H2WA 0.8698 .
O2W H2WB 0.8701 .

loop_
_geom_hbond_atom_site_label_D
_geom_hbond_atom_site_label_H
_geom_hbond_atom_site_label_A
_geom_hbond_distance_DH
_geom_hbond_distance_HA
_geom_hbond_distance_DA
_geom_hbond_angle_DHA
_geom_hbond_site_symmetry_A
_geom_hbond_publ_flag
C9 H9B O9A^b 0.99 2.14 2.89(4) 130.8 . yes
N5 H5A O4 0.88 1.99 2.796(9) 152.4 2_646 yes
O3 H3A O1W 0.868(15) 1.81(6) 2.613(8) 153(11) . yes
O4 H4 O2W 0.84 1.92 2.726(8) 160.3 . yes
O6 H6A O7A^b 0.84 1.87 2.59(4) 142.5 1_554 yes
O1W H1WB O1 0.87 1.89 2.737(9) 165.0 1_455 yes
O1W H1WA O8A^b 0.86 2.17 2.87(5) 137.1 . yes
O2W H2WB O5 0.87 1.91 2.764(9) 166.6 1_655 yes
O2W H2WA O9A^b 0.87 2.15 2.80(4) 131.7 2_656 yes

loop_
_geom_torsion_atom_site_label_1
_geom_torsion_atom_site_label_2
_geom_torsion_atom_site_label_3
_geom_torsion_atom_site_label_4
_geom_torsion
_geom_torsion_site_symmetry_1
_geom_torsion_site_symmetry_2
_geom_torsion_site_symmetry_3
_geom_torsion_site_symmetry_4
N1 C1 C2 N2 -19.3(11) . . . .
N1 C1 C2 N3 163.1(8) . . . .
N2 C3 C4 C5 -179.8(8) . . . .
C8 C3 C4 C5 0.6(13) . . . .
N2 C3 C4 N3 0.9(9) . . . .
C8 C3 C4 N3 -178.6(7) . . . .
N3 C4 C5 C6 178.9(9) . . . .
C3 C4 C5 C6 -0.1(13) . . . .
C4 C5 C6 C7 -0.8(13) . . . .
C5 C6 C7 C8 1.2(15) . . . .
C6 C7 C8 C3 -0.6(13) . . . .
N2 C3 C8 C7 -179.7(9) . . . .
C4 C3 C8 C7 -0.3(12) . . . .
N1 C9 C10 N4 8.0(12) . . . .
N1 C9 C10 N5 -173.1(8) . . . .
C16 C11 C12 C13 2.9(13) . . . .
N4 C11 C12 C13 -179.1(8) . . . .
C16 C11 C12 N5 -177.7(8) . . . .
N4 C11 C12 N5 0.3(9) . . . .
N5 C12 C13 C14 -179.9(9) . . . .
C11 C12 C13 C14 -0.6(13) . . . .
C12 C13 C14 C15 -1.6(14) . . . .
C13 C14 C15 C16 1.6(16) . . . .
C14 C15 C16 C11 0.7(14) . . . .
C12 C11 C16 C15 -2.8(13) . . . .
N4 C11 C16 C15 179.7(9) . . . .
O2 C17 C18 O3 -165.4(7) . . . .
O1 C17 C18 O3 14.2(10) . . . .
O2 C17 C18 C19 -44.1(10) . . . .
O1 C17 C18 C19 135.5(7) . . . .
O3 C18 C19 O4 66.0(8) . . . .
C17 C18 C19 O4 -53.6(8) . . . .
O3 C18 C19 C20 -54.0(9) . . . .
C17 C18 C19 C20 -173.6(7) . . . .
O4 C19 C20 O5 6.0(12) . . . .
C18 C19 C20 O5 128.4(9) . . . .
O4 C19 C20 O6 -173.0(6) . . . .
C18 C19 C20 O6 -50.6(10) . . . .
C10 C9 N1 C1 -146.9(8) . . . .
C10 C9 N1 Cu1 -17.7(9) . . . .
C2 C1 N1 C9 148.5(8) . . . .
C2 C1 N1 Cu1 19.9(9) . . . .
N3 C2 N2 C3 -0.9(9) . . . .
C1 C2 N2 C3 -178.9(8) . . . .
N3 C2 N2 Cu1 -173.3(5) . . . .
C1 C2 N2 Cu1 8.7(10) . . . .
C8 C3 N2 C2 179.4(8) . . . .
C4 C3 N2 C2 -0.1(9) . . . .
C8 C3 N2 Cu1 -11.3(15) . . . .
C4 C3 N2 Cu1 169.2(7) . . . .
N2 C2 N3 C4 1.5(9) . . . .
C1 C2 N3 C4 179.3(8) . . . .
C5 C4 N3 C2 179.4(9) . . . .
C3 C4 N3 C2 -1.5(9) . . . .
N5 C10 N4 C11 0.1(10) . . . .
C9 C10 N4 C11 179.2(8) . . . .
N5 C10 N4 Cu1 -172.4(6) . . . .
C9 C10 N4 Cu1 6.7(10) . . . .
C12 C11 N4 C10 -0.3(9) . . . .
C16 C11 N4 C10 177.5(9) . . . .
C12 C11 N4 Cu1 168.6(7) . . . .
C16 C11 N4 Cu1 -13.7(15) . . . .
N4 C10 N5 C12 0.1(10) . . . .
C9 C10 N5 C12 -178.9(8) . . . .
C13 C12 N5 C10 179.1(9) . . . .
C11 C12 N5 C10 -0.3(9) . . . .
O2 C17 O1 Cu1 -172.4(6) . . . .
C18 C17 O1 Cu1 8.0(9) . . . .
C19 C18 O3 Cu1 -146.2(5) . . . .
C17 C18 O3 Cu1 -25.5(7) . . . .
